data_4309933
loop_
_publ_author_name
'Urko Garc\'ia-Couceiro'
'David Olea'
'Oscar Castillo'
'Antonio Luque'
'Pascual Rom\'an'
'Pedro J. de Pablo'
'Julio G\'omez-Herrero'
'F\'elix Zamora'

_publ_contact_author
;
 Oscar Castillo. Departamento de Quimica Inorganica. Facultad de Ciencias
 Universidad del Pais Vasco,  Apdo. 644, E-48080 Bilbao, Spain
;
_publ_contact_author_email qipcacao@lg.ehu.es
_publ_contact_author_fax '+34-946 013 500'
_publ_contact_author_phone '+34-946 015 991'
_publ_section_title
;
Scanning Probe Microscopy Characterization of Single Chains Based on a
One-Dimensional Oxalato-Bridged Manganese(II) Complex with 4-Aminotriazole
;
_journal_name_full 'Inorganic Chemistry'
_journal_page_first 8343
_journal_page_last 8348
_journal_paper_doi 10.1021/ic0505302
_journal_volume 44
_journal_year 2005
_chemical_compound_source 'synthesis as described'
_chemical_formula_moiety 'C6 H8 Mn1 N8 O4'
_chemical_formula_structural 'C6 H8 Mn1 N8 O4'
_chemical_formula_sum 'C6 H8 Mn N8 O4'
_chemical_formula_weight 311.12
_chemical_name_systematic
;
catena-[(mu-oxalato)bis(4-amine-1,2,4-triazole)manganese(II)]
;
_space_group_IT_number 58
_symmetry_cell_setting orthorhombic
_symmetry_Int_Tables_number 58
_symmetry_space_group_name_Hall '-P 2n 2n'
_symmetry_space_group_name_H-M 'P n m n'
_atom_sites_solution_hydrogens difmap
_atom_sites_solution_primary direct
_atom_sites_solution_secondary difmap
_audit_creation_method SHELXL97
_cell_angle_alpha 90
_cell_angle_beta 90
_cell_angle_gamma 90
_cell_formula_units_Z 2
_cell_length_a 5.599(1)
_cell_length_b 7.401(2)
_cell_length_c 14.232(4)
_cell_measurement_reflns_used 4971
_cell_measurement_temperature 293(2)
_cell_measurement_theta_max 30.05
_cell_measurement_theta_min 3.91
_cell_volume 589.7(3)
_computing_cell_refinement 'CrysAlis CCD (Oxford Diffraction, 2003)'
_computing_data_collection 'CrysAlis CCD (Oxford Diffraction, 2003)'
_computing_data_reduction 'CrysAlis RED (Oxford Diffraction, 2003)'
_computing_molecular_graphics 'Ortep-3 (Farrugia, 1997)'
_computing_publication_material 'WinGX (Farrugia, 1999)'
_computing_structure_refinement 'SHELXL-97 (Sheldrick, 1997)'
_computing_structure_solution 'Sir92 (Altamore et al., 1993)'
_diffrn_ambient_temperature 293(2)
_diffrn_measured_fraction_theta_full 0.998
_diffrn_measured_fraction_theta_max 0.998
_diffrn_measurement_device_type Xcalibur
_diffrn_measurement_method \w
_diffrn_radiation_monochromator graphite
_diffrn_radiation_source 'fine-focus sealed tube'
_diffrn_radiation_type MoK\a
_diffrn_radiation_wavelength 0.71069
_diffrn_reflns_av_R_equivalents 0.0404
_diffrn_reflns_av_sigmaI/netI 0.0493
_diffrn_reflns_limit_h_max 5
_diffrn_reflns_limit_h_min -7
_diffrn_reflns_limit_k_max 10
_diffrn_reflns_limit_k_min -10
_diffrn_reflns_limit_l_max 20
_diffrn_reflns_limit_l_min -20
_diffrn_reflns_number 4971
_diffrn_reflns_theta_full 30.05
_diffrn_reflns_theta_max 30.05
_diffrn_reflns_theta_min 3.91
_diffrn_standards_decay_% 0
_diffrn_standards_interval_count 0
_diffrn_standards_interval_time 0
_diffrn_standards_number 0
_exptl_absorpt_coefficient_mu 1.147
_exptl_absorpt_correction_T_max 0.91901
_exptl_absorpt_correction_T_min 0.79598
_exptl_absorpt_correction_type numerical
_exptl_absorpt_process_details 'CrysAlis RED (Oxford Diffraction, 2003)'
_exptl_crystal_colour colourless
_exptl_crystal_density_diffrn 1.752
_exptl_crystal_density_meas 1.74(1)
_exptl_crystal_density_method 'flotation method'
_exptl_crystal_description prismatic
_exptl_crystal_F_000 314
_exptl_crystal_size_max 0.45
_exptl_crystal_size_mid 0.10
_exptl_crystal_size_min 0.06
_refine_diff_density_max 0.466
_refine_diff_density_min -0.213
_refine_diff_density_rms 0.066
_refine_ls_extinction_method none
_refine_ls_goodness_of_fit_ref 0.985
_refine_ls_hydrogen_treatment refall
_refine_ls_matrix_type full
_refine_ls_number_parameters 65
_refine_ls_number_reflns 924
_refine_ls_number_restraints 0
_refine_ls_restrained_S_all 0.985
_refine_ls_R_factor_all 0.1116
_refine_ls_R_factor_gt 0.0400
_refine_ls_shift/su_max 0.000
_refine_ls_shift/su_mean 0.000
_refine_ls_structure_factor_coef Fsqd
_refine_ls_weighting_details 'calc w=1/[\s^2^(Fo^2^)+(0.0372P)^2^]'
_refine_ls_weighting_scheme calc
_refine_ls_wR_factor_gt 0.0744
_refine_ls_wR_factor_ref 0.0928
_reflns_number_gt 518
_reflns_number_total 924
_reflns_threshold_expression >2sigma(I)
_cod_data_source_file ic0505302si20050712_120224.cif
_cod_data_source_block compound1
_cod_original_cell_volume 589.8(3)
_cod_original_formula_sum 'C6 H8 Mn1 N8 O4'
_cod_database_code 4309933

loop_
_symmetry_equiv_pos_as_xyz
'x, y, z'
'-x+1/2, -y+1/2, z+1/2'
'x+1/2, -y+1/2, -z+1/2'
'-x, y, -z'
'-x, -y, -z'
'x-1/2, y-1/2, -z-1/2'
'-x-1/2, y-1/2, z-1/2'
'x, -y, z'

loop_
_atom_site_label
_atom_site_type_symbol
_atom_site_fract_x
_atom_site_fract_y
_atom_site_fract_z
_atom_site_U_iso_or_equiv
_atom_site_adp_type
_atom_site_occupancy
_atom_site_symmetry_multiplicity
_atom_site_calc_flag
_atom_site_refinement_flags
_atom_site_disorder_assembly
_atom_site_disorder_group
Mn1 Mn 0.5000 0.0000 0.5000 0.0435(3) Uani 1 4 d S . .
C1 C 1.0000 0.1035(4) 0.5000 0.0346(7) Uani 1 2 d S . .
O1 O 0.8029(2) 0.1821(2) 0.4929(1) 0.0418(4) Uani 1 1 d . . .
N11 N 0.4843(4) 0.0000 0.34358(19) 0.0527(8) Uani 1 2 d S . .
N12 N 0.2786(5) 0.0000 0.2897(2) 0.0663(10) Uani 1 2 d S . .
C13 C 0.3469(7) 0.0000 0.2037(3) 0.0649(12) Uani 1 2 d S . .
H13 H 0.253(5) 0.0000 0.153(2) 0.043(9) Uiso 1 2 d S . .
N14 N 0.5889(5) 0.0000 0.1968(2) 0.0455(7) Uani 1 2 d S . .
C15 C 0.6627(7) 0.0000 0.2856(3) 0.0501(10) Uani 1 2 d S . .
H15 H 0.815(6) 0.0000 0.300(2) 0.061(11) Uiso 1 2 d S . .
N16 N 0.7420(6) 0.0000 0.1190(2) 0.0520(8) Uani 1 2 d S . .
H16 H 0.710(4) 0.096(3) 0.085(2) 0.081(10) Uiso 1 1 d . . .

loop_
_atom_site_aniso_label
_atom_site_aniso_U_11
_atom_site_aniso_U_22
_atom_site_aniso_U_33
_atom_site_aniso_U_23
_atom_site_aniso_U_13
_atom_site_aniso_U_12
Mn1 0.0237(3) 0.0645(6) 0.0425(5) 0.000 -0.0025(3) 0.000
C1 0.029(1) 0.048(2) 0.028(2) 0.000 -0.002(2) 0.000
O1 0.030(1) 0.043(1) 0.052(1) -0.002(1) -0.006(1) 0.005(1)
N11 0.037(1) 0.083(2) 0.038(2) 0.000 -0.005(1) 0.000
N12 0.037(2) 0.116(3) 0.046(2) 0.000 -0.008(2) 0.000
C13 0.050(2) 0.104(4) 0.041(3) 0.000 -0.018(2) 0.000
N14 0.049(2) 0.051(2) 0.036(2) 0.000 -0.003(1) 0.000
C15 0.036(2) 0.076(3) 0.038(2) 0.000 -0.006(2) 0.000
N16 0.065(2) 0.055(2) 0.036(2) 0.000 0.006(2) 0.000

loop_
_atom_type_symbol
_atom_type_description
_atom_type_scat_dispersion_real
_atom_type_scat_dispersion_imag
_atom_type_scat_source
C C 0.0033 0.0016 'International Tables Vol C Tables 4.2.6.8 and 6.1.1.4'
H H 0.0000 0.0000 'International Tables Vol C Tables 4.2.6.8 and 6.1.1.4'
N N 0.0061 0.0033 'International Tables Vol C Tables 4.2.6.8 and 6.1.1.4'
O O 0.0106 0.0060 'International Tables Vol C Tables 4.2.6.8 and 6.1.1.4'
Mn Mn 0.3368 0.7283 'International Tables Vol C Tables 4.2.6.8 and 6.1.1.4'

loop_
_geom_angle_atom_site_label_1
_geom_angle_atom_site_label_2
_geom_angle_atom_site_label_3
_geom_angle
_geom_angle_site_symmetry_1
_geom_angle_site_symmetry_3
_geom_angle_publ_flag
O1 Mn1 O1 180.0 5_656 . ?
O1 Mn1 O1 76.83(9) 5_656 4_656 ?
O1 Mn1 O1 103.17(9) . 4_656 ?
O1 Mn1 O1 103.17(9) 5_656 8 ?
O1 Mn1 O1 76.83(9) . 8 ?
O1 Mn1 O1 180.0 4_656 8 ?
O1 Mn1 N11 89.09(6) 5_656 5_656 ?
O1 Mn1 N11 90.91(6) . 5_656 ?
O1 Mn1 N11 89.09(6) 4_656 5_656 ?
O1 Mn1 N11 90.91(6) 8 5_656 ?
O1 Mn1 N11 90.91(6) 5_656 . ?
O1 Mn1 N11 89.09(6) . . ?
O1 Mn1 N11 90.91(6) 4_656 . ?
O1 Mn1 N11 89.09(6) 8 . ?
N11 Mn1 N11 180.0 5_656 . ?
O1 C1 O1 124.7(3) 4_756 . ?
O1 C1 C1 117.7(2) 4_756 5_756 ?
O1 C1 C1 117.7(2) . 5_756 ?
C1 O1 Mn1 113.4(2) . . ?
C15 N11 N12 106.8(3) . . ?
C15 N11 Mn1 127.3(2) . . ?
N12 N11 Mn1 125.9(2) . . ?
C13 N12 N11 106.3(3) . . ?
N12 C13 N14 111.5(3) . . ?
N12 C13 H13 127(2) . . ?
N14 C13 H13 122(2) . . ?
C15 N14 C13 104.0(3) . . ?
C15 N14 N16 124.1(3) . . ?
C13 N14 N16 131.9(3) . . ?
N11 C15 N14 111.5(3) . . ?
N11 C15 H15 127(2) . . ?
N14 C15 H15 122(2) . . ?
N14 N16 H16 108(2) . . ?

loop_
_geom_bond_atom_site_label_1
_geom_bond_atom_site_label_2
_geom_bond_distance
_geom_bond_site_symmetry_2
_geom_bond_publ_flag
Mn1 O1 2.169(2) 5_656 ?
Mn1 O1 2.169(2) . ?
Mn1 O1 2.169(2) 4_656 ?
Mn1 O1 2.169(2) 8 ?
Mn1 N11 2.228(3) 5_656 ?
Mn1 N11 2.228(3) . ?
C1 O1 1.251(2) 4_756 ?
C1 O1 1.251(2) . ?
C1 C1 1.533(7) 5_756 ?
N11 C15 1.295(4) . ?
N11 N12 1.384(4) . ?
N12 C13 1.282(4) . ?
C13 N14 1.359(5) . ?
C13 H13 0.89(3) . ?
N14 C15 1.329(4) . ?
N14 N16 1.401(4) . ?
C15 H15 0.87(3) . ?
N16 H16 0.88(2) . ?

loop_
_geom_hbond_atom_site_label_D
_geom_hbond_atom_site_label_H
_geom_hbond_atom_site_label_A
_geom_hbond_distance_DH
_geom_hbond_distance_HA
_geom_hbond_distance_DA
_geom_hbond_angle_DHA
_geom_hbond_site_symmetry_A
N16 H16 O1 0.88(2) 2.10(2) 2.970(3) 169(2) 2_654
C15 H15 N12 0.87(3) 2.60(3) 3.449(6) 163(3) 1_655
